data_7041970
loop_
_publ_author_name
'Lozada-Rodr\'iguez, Leticia'
'Pelayo-V\'azquez, Jos\'e B'
'Rangel-Salas, Irma I'
'Alvarado-Rodr\'iguez, Jos\'e G'
'Peregrina-Lucano, A Aar\'on'
'P\'erez-Centeno, Armando'
'L\'opez-Dellamary-Toral, Fernando A'
'Cortes-Llamas, Sara A'

_publ_section_title
;
 From metallic gold to [Au(NHC)2](+) complexes: an easy, one-pot method.
;
_journal_issue 12
_journal_name_full 'Dalton transactions (Cambridge, England : 2003)'
_journal_page_first 3809
_journal_page_last 3811
_journal_paper_doi 10.1039/c7dt00322f
_journal_volume 46
_journal_year 2017
_chemical_formula_moiety '1(C12 H20 Au N4), C24 H20 B'
_chemical_formula_sum 'C36 H40 Au B N4'
_chemical_formula_weight 736.49
_chemical_melting_point 411
_space_group_crystal_system triclinic
_space_group_IT_number 2
_space_group_name_Hall '-P 1'
_space_group_name_H-M_alt 'P -1'
_symmetry_space_group_name_Hall '-P 1'
_symmetry_space_group_name_H-M 'P -1'
_atom_sites_solution_hydrogens geom
_atom_sites_solution_primary direct
_audit_creation_date 2016-05-10
_audit_creation_method
;
Olex2 1.2
(compiled 2016.02.19 svn.r3266 for OlexSys, GUI svn.r5155)
;
_audit_update_record
;
2016-12-15 deposited with the CCDC.
2017-02-08 downloaded from the CCDC.
;
_cell_angle_alpha 65.28(3)
_cell_angle_beta 78.17(3)
_cell_angle_gamma 81.27(3)
_cell_formula_units_Z 2
_cell_length_a 11.566(2)
_cell_length_b 11.987(2)
_cell_length_c 13.298(3)
_cell_measurement_reflns_used 16653
_cell_measurement_temperature 293
_cell_measurement_theta_max 26.4260
_cell_measurement_theta_min 3.5740
_cell_volume 1634.6(7)
_computing_cell_refinement 'CrysAlisPro 1.171.38.43 (Rigaku OD, 2015)'
_computing_data_collection 'CrysAlisPro 1.171.38.43 (Rigaku OD, 2015)'
_computing_data_reduction 'CrysAlisPro 1.171.38.43 (Rigaku OD, 2015)'
_computing_molecular_graphics 'Olex2 (Dolomanov et al., 2009)'
_computing_publication_material 'Olex2 (Dolomanov et al., 2009)'
_computing_structure_refinement 'ShelXL (Sheldrick, 2015)'
_computing_structure_solution 'ShelXT (Sheldrick, 2015)'
_diffrn_ambient_temperature 293
_diffrn_detector 'CCD plate'
_diffrn_detector_area_resol_mean 10.3659
_diffrn_detector_type Atlas
_diffrn_measured_fraction_theta_full 0.998
_diffrn_measured_fraction_theta_max 0.998
_diffrn_measurement_details
;
List of Runs (angles in degrees, time in seconds):

  # Type    Start    End  Width  t~exp~   \w     \q     \k     \f   Frames
#--------------------------------------------------------------------------
  1  \w    -17.00  84.60   0.80   15.00    --   11.45  57.00 -60.00  127
  2  \w    -13.00  85.40   0.80   15.00    --   11.45  37.00-150.00  123
  3  \w    -17.00  84.60   0.80   15.00    --   11.45  57.00  60.00  127
  4  \w    -61.00  39.00   0.80   15.00    --   11.45 -57.00 -90.00  125
  5  \w    -33.00  49.40   0.80   15.00    --   11.45 -92.00 136.33  103
  6  \w    -25.00  51.00   0.80   15.00    --   11.45 -99.00  30.00   95
  7  \w    -10.00  62.00   0.80   15.00    --   11.45-117.00 -96.79   90
  8  \w    -82.00 -34.00   0.80   15.00    --   -9.96 149.00  86.56   60
  9  \w    -62.00 -14.00   0.80   15.00    --   -9.96 118.00 -95.70   60
 10  \w    -25.00  31.00   0.80   15.00    --   -9.96 -99.00 -60.00   70
 11  \w    -67.00 -19.00   0.80   15.00    --   -9.96 126.00 -54.44   60
 12  \w    -34.00  64.40   0.80   15.00    --   -9.96  37.00 150.00  123
 13  \w    -25.00  51.00   0.80   15.00    --   11.45 -99.00  90.00   95
 14  \w    -38.00  62.00   0.80   15.00    --   -9.96  57.00-120.00  125
 15  \w    -87.00 -39.00   0.80   15.00    --   -9.96 156.00-169.05   60
 16  \w    -85.00 -37.00   0.80   15.00    --   -9.96 153.00-108.81   60
 17  \w    -77.00 -19.40   0.80   15.00    --   11.45   0.00-150.00   72
 18  \w    -77.00  99.00   0.80   15.00    --   11.45   0.00-180.00  220
 19  \w    -65.00  43.00   0.80   15.00    --   11.45 -77.00  90.00  135
;
_diffrn_measurement_device 'four-circle diffractometer'
_diffrn_measurement_device_type 'Xcalibur, Atlas, Gemini'
_diffrn_measurement_method '\w scans'
_diffrn_orient_matrix_type 'CrysAlisPro convention (1999,Acta A55,543-557)'
_diffrn_orient_matrix_UB_11 -0.0261084000
_diffrn_orient_matrix_UB_12 -0.0320857000
_diffrn_orient_matrix_UB_13 -0.0229218000
_diffrn_orient_matrix_UB_21 0.0439802000
_diffrn_orient_matrix_UB_22 -0.0494070000
_diffrn_orient_matrix_UB_23 0.0164387000
_diffrn_orient_matrix_UB_31 -0.0364974000
_diffrn_orient_matrix_UB_32 -0.0282258000
_diffrn_orient_matrix_UB_33 0.0523477000
_diffrn_radiation_monochromator graphite
_diffrn_radiation_probe x-ray
_diffrn_radiation_type MoK\a
_diffrn_radiation_wavelength 0.71073
_diffrn_reflns_av_R_equivalents 0.0316
_diffrn_reflns_av_unetI/netI 0.0160
_diffrn_reflns_Laue_measured_fraction_full 0.998
_diffrn_reflns_Laue_measured_fraction_max 0.998
_diffrn_reflns_limit_h_max 13
_diffrn_reflns_limit_h_min -13
_diffrn_reflns_limit_k_max 14
_diffrn_reflns_limit_k_min -14
_diffrn_reflns_limit_l_max 15
_diffrn_reflns_limit_l_min -15
_diffrn_reflns_number 62940
_diffrn_reflns_point_group_measured_fraction_full 0.998
_diffrn_reflns_point_group_measured_fraction_max 0.998
_diffrn_reflns_theta_full 25.242
_diffrn_reflns_theta_max 25.297
_diffrn_reflns_theta_min 3.171
_diffrn_source 'fine-focus sealed X-ray tube'
_diffrn_source_type 'Enhance (Mo) X-ray Source'
_exptl_absorpt_coefficient_mu 4.530
_exptl_absorpt_correction_T_max 0.05419
_exptl_absorpt_correction_T_min 0.03468
_exptl_absorpt_correction_type multi-scan
_exptl_absorpt_process_details
;
CrysAlisPro 1.171.38.43 (Rigaku Oxford Diffraction, 2015)
Spherical absorption correction
 using equivalent radius and absorption coefficient.
Empirical absorption correction using spherical harmonics,
 implemented in SCALE3 ABSPACK scaling algorithm.
;
_exptl_crystal_colour 'clear colourless'
_exptl_crystal_colour_lustre clear
_exptl_crystal_colour_primary colourless
_exptl_crystal_density_diffrn 1.496
_exptl_crystal_description block
_exptl_crystal_F_000 736
_exptl_crystal_size_max 0.5
_exptl_crystal_size_mid 0.4
_exptl_crystal_size_min 0.2
_refine_diff_density_max 0.588
_refine_diff_density_min -0.503
_refine_diff_density_rms 0.045
_refine_ls_extinction_method none
_refine_ls_goodness_of_fit_ref 1.029
_refine_ls_hydrogen_treatment constr
_refine_ls_matrix_type full
_refine_ls_number_parameters 541
_refine_ls_number_reflns 5941
_refine_ls_number_restraints 242
_refine_ls_restrained_S_all 1.063
_refine_ls_R_factor_all 0.0408
_refine_ls_R_factor_gt 0.0263
_refine_ls_shift/su_max 0.002
_refine_ls_shift/su_mean 0.000
_refine_ls_structure_factor_coef Fsqd
_refine_ls_weighting_details 'w=1/[\s^2^(Fo^2^)+(0.0224P)^2^+0.9851P] where P=(Fo^2^+2Fc^2^)/3'
_refine_ls_weighting_scheme calc
_refine_ls_wR_factor_gt 0.0567
_refine_ls_wR_factor_ref 0.0641
_reflns_Friedel_coverage 0.000
_reflns_number_gt 4545
_reflns_number_total 5941
_reflns_threshold_expression 'I > 2\s(I)'
_cod_data_source_file c7dt00322f2.cif
_cod_data_source_block 2i_16scl11mo
_cod_depositor_comments 'Adding full bibliography for 7041969--7041974.cif.'
_cod_database_code 7041970
_reflns_odcompleteness_completeness 99.82
_reflns_odcompleteness_iscentric 1
_reflns_odcompleteness_theta 25.30
_olex2_refinement_description
;
1. Fixed Uiso
 At 1.2 times of:
  All C(H) groups, {H5A,H5B} of C5, {H51C,H51D} of C51A, {H5AA,H5AB} of C5A
 At 1.5 times of:
  All C(H,H,H) groups, {H51A,H51B} of C51
2. Restrained distances
 Au1-C1 \\sim Au1-C11 \\sim Au1A-C1A \\sim Au1-C11A
 with sigma of 0.02
3. Rigid bond restraints
 C1, N1, C2, C3, N2, C4, C5, C6
 with sigma for 1-2 distances of 0.01 and sigma for 1-3 distances of 0.01
 C1, C11, N11, C21, C31, N21, C41, C51, C61
 with sigma for 1-2 distances of 0.01 and sigma for 1-3 distances of 0.01
 C1A, N11A, C21A, C31A, N21A, C41A, C51A, C61A
 with sigma for 1-2 distances of 0.01 and sigma for 1-3 distances of 0.01
 C1A, C11A, N11A, C21A, C31A, N21A, C41A, C51A, C61A
 with sigma for 1-2 distances of 0.01 and sigma for 1-3 distances of 0.01
4. Uiso/Uaniso restraints and constraints
C1 \\sim N1 \\sim C2 \\sim C3 \\sim N2: within 2A with sigma of 0.04 and sigma
for terminal atoms of 0.08
C4 \\sim C5 \\sim C6: within 2A with sigma of 0.04 and sigma for terminal atoms
of 0.08
C11 \\sim N11 \\sim C21 \\sim C31 \\sim N21: within 2A with sigma of 0.04 and
sigma for terminal atoms of 0.08
C41 \\sim C51 \\sim C61: within 2A with sigma of 0.04 and sigma for terminal
atoms of 0.08
C1A \\sim N1A \\sim C2A \\sim C3A \\sim N2A: within 2A with sigma of 0.04 and
sigma for terminal atoms of 0.08
C4A \\sim C5A \\sim C6A: within 2A with sigma of 0.04 and sigma for terminal
atoms of 0.08
C1A \\sim C11A \\sim N11A \\sim C21A \\sim C31A \\sim N21A: within 2A with
sigma of 0.04 and sigma for terminal atoms of 0.08
C41A \\sim C51A \\sim C61A: within 2A with sigma of 0.04 and sigma for terminal
atoms of 0.08
5. Same fragment restrains
{Au1A, C1A, N1A, C2A, C3A, N2A, C4A, C5A, C6A} sigma for 1-2: 0.02, 1-3: 0.04
as
{Au1, C1, N1, C2, C3, N2, C4, C5, C6}
{C11A, N11A, C21A, C31A, N21A, C41A, C51A, C61A} sigma for 1-2: 0.02, 1-3: 0.04
as
{C11, N11, C21, C31, N21, C41, C51, C61}
6. Others
 Sof(Au1A)=Sof(C1A)=Sof(N1A)=Sof(C2A)=Sof(H2A)=Sof(C3A)=Sof(H3A)=Sof(N2A)=
 Sof(C4A)=Sof(H4AA)=Sof(H4AB)=Sof(H4AC)=Sof(C5A)=Sof(H5AA)=Sof(H5AB)=Sof(C6A)=
 Sof(H6AA)=Sof(H6AB)=Sof(H6AC)=Sof(C11A)=Sof(N11A)=Sof(C21A)=Sof(H21A)=
 Sof(C31A)=Sof(H31A)=Sof(N21A)=Sof(C41A)=Sof(H41D)=Sof(H41E)=Sof(H41F)=
 Sof(C51A)=Sof(H51C)=Sof(H51D)=Sof(C61A)=Sof(H61D)=Sof(H61E)=Sof(H61F)=1-FVAR(1)
 Sof(Au1)=Sof(C1)=Sof(N1)=Sof(C2)=Sof(H2)=Sof(C3)=Sof(H3)=Sof(N2)=Sof(C4)=
 Sof(H4A)=Sof(H4B)=Sof(H4C)=Sof(C5)=Sof(H5A)=Sof(H5B)=Sof(C6)=Sof(H6A)=Sof(H6B)=
 Sof(H6C)=Sof(C11)=Sof(N11)=Sof(C21)=Sof(H21)=Sof(C31)=Sof(H31)=Sof(N21)=
 Sof(C41)=Sof(H41A)=Sof(H41B)=Sof(H41C)=Sof(C51)=Sof(H51A)=Sof(H51B)=Sof(C61)=
 Sof(H61A)=Sof(H61B)=Sof(H61C)=FVAR(1)
7.a Secondary CH2 refined with riding coordinates:
 C5(H5A,H5B), C51(H51A,H51B), C5A(H5AA,H5AB), C51A(H51C,H51D)
7.b Aromatic/amide H refined with riding coordinates:
 C2(H2), C3(H3), C21(H21), C31(H31), C2A(H2A), C3A(H3A), C21A(H21A),
 C31A(H31A), C91(H91), C92(H92), C93(H93), C94(H94), C95(H95), C97(H97),
 C98(H98), C99(H99), C70(H70), C71(H71), C73(H73), C74(H74), C75(H75), C76(H76),
  C77(H77), C79(H79), C80(H80), C81(H81), C82(H82), C83(H83)
7.c Idealised Me refined as rotating group:
 C4(H4A,H4B,H4C), C6(H6A,H6B,H6C), C41(H41A,H41B,H41C), C61(H61A,H61B,H61C),
 C4A(H4AA,H4AB,H4AC), C6A(H6AA,H6AB,H6AC), C41A(H41D,H41E,H41F), C61A(H61D,H61E,
 H61F)
;

loop_
_space_group_symop_operation_xyz
'x, y, z'
'-x, -y, -z'

loop_
_atom_site_label
_atom_site_type_symbol
_atom_site_fract_x
_atom_site_fract_y
_atom_site_fract_z
_atom_site_U_iso_or_equiv
_atom_site_adp_type
_atom_site_occupancy
_atom_site_site_symmetry_order
_atom_site_calc_flag
_atom_site_refinement_flags_posn
_atom_site_refinement_flags_adp
_atom_site_refinement_flags_occupancy
_atom_site_disorder_assembly
_atom_site_disorder_group
Au1 Au 0.50903(13) 0.18565(17) 0.43161(6) 0.0781(3) Uani 0.504(3) 1 d D . P A 1
C1 C 0.6265(8) 0.1961(9) 0.2935(8) 0.073(3) Uani 0.504(3) 1 d D U P A 1
N1 N 0.6078(13) 0.252(3) 0.1863(10) 0.088(6) Uani 0.504(3) 1 d D U P A 1
C2 C 0.7107(13) 0.2374(13) 0.1185(10) 0.108(4) Uani 0.504(3) 1 d D U P A 1
H2 H 0.7227 0.2666 0.0407 0.129 Uiso 0.504(3) 1 calc R . P A 1
C3 C 0.7903(10) 0.1733(11) 0.1856(9) 0.114(3) Uani 0.504(3) 1 d D U P A 1
H3 H 0.8682 0.1501 0.1624 0.137 Uiso 0.504(3) 1 calc R . P A 1
N2 N 0.7385(6) 0.1477(7) 0.2929(6) 0.093(2) Uani 0.504(3) 1 d D U P A 1
C4 C 0.4957(17) 0.312(3) 0.1497(19) 0.126(8) Uani 0.504(3) 1 d D U P A 1
H4A H 0.4410 0.3189 0.2121 0.189 Uiso 0.504(3) 1 calc GR . P A 1
H4B H 0.4638 0.2642 0.1207 0.189 Uiso 0.504(3) 1 calc GR . P A 1
H4C H 0.5085 0.3928 0.0920 0.189 Uiso 0.504(3) 1 calc GR . P A 1
C5 C 0.7962(13) 0.0834(12) 0.3933(11) 0.142(5) Uani 0.504(3) 1 d D U P A 1
H5A H 0.7350 0.0562 0.4585 0.170 Uiso 0.504(3) 1 calc R . P A 1
H5B H 0.8414 0.0104 0.3881 0.170 Uiso 0.504(3) 1 calc R . P A 1
C6 C 0.8735(9) 0.1536(11) 0.4115(9) 0.108(3) Uani 0.504(3) 1 d D U P A 1
H6A H 0.8304 0.2269 0.4159 0.163 Uiso 0.504(3) 1 calc GR . P A 1
H6B H 0.9383 0.1758 0.3504 0.163 Uiso 0.504(3) 1 calc GR . P A 1
H6C H 0.9036 0.1052 0.4804 0.163 Uiso 0.504(3) 1 calc GR . P A 1
C11 C 0.3890(7) 0.1782(8) 0.5682(6) 0.082(2) Uani 0.504(3) 1 d D U P A 1
N11 N 0.3983(9) 0.1213(9) 0.6754(7) 0.090(2) Uani 0.504(3) 1 d D U P A 1
C21 C 0.2951(10) 0.1404(10) 0.7399(8) 0.122(3) Uani 0.504(3) 1 d D U P A 1
H21 H 0.2797 0.1092 0.8178 0.146 Uiso 0.504(3) 1 calc R . P A 1
C31 C 0.2205(16) 0.2123(15) 0.6699(12) 0.119(5) Uani 0.504(3) 1 d D U P A 1
H31 H 0.1439 0.2422 0.6887 0.142 Uiso 0.504(3) 1 calc R . P A 1
N21 N 0.2821(9) 0.2329(9) 0.5623(7) 0.084(2) Uani 0.504(3) 1 d D U P A 1
C41 C 0.474(2) 0.041(3) 0.742(3) 0.179(12) Uani 0.504(3) 1 d D U P A 1
H41A H 0.5337 0.0843 0.7473 0.268 Uiso 0.504(3) 1 calc GR . P A 1
H41B H 0.5106 -0.0173 0.7100 0.268 Uiso 0.504(3) 1 calc GR . P A 1
H41C H 0.4311 -0.0027 0.8151 0.268 Uiso 0.504(3) 1 calc GR . P A 1
C51 C 0.2259(10) 0.3075(10) 0.4634(10) 0.108(3) Uani 0.504(3) 1 d D U P A 1
H51A H 0.1663 0.3635 0.4843 0.163 Uiso 0.504(3) 1 calc R . P A 1
H51B H 0.2859 0.3578 0.4072 0.163 Uiso 0.504(3) 1 calc R . P A 1
C61 C 0.171(2) 0.255(3) 0.4085(15) 0.135(7) Uani 0.504(3) 1 d D U P A 1
H61A H 0.0987 0.2210 0.4552 0.202 Uiso 0.504(3) 1 calc GR . P A 1
H61B H 0.2233 0.1908 0.3951 0.202 Uiso 0.504(3) 1 calc GR . P A 1
H61C H 0.1527 0.3175 0.3385 0.202 Uiso 0.504(3) 1 calc GR . P A 1
Au1A Au 0.46639(12) 0.23619(13) 0.41324(6) 0.0707(2) Uani 0.496(3) 1 d D . P A 2
C1A C 0.6126(7) 0.2463(8) 0.2961(7) 0.065(3) Uani 0.496(3) 1 d D U P A 2
N1A N 0.6208(11) 0.279(3) 0.1858(9) 0.075(5) Uani 0.496(3) 1 d D U P A 2
C2A C 0.7370(11) 0.2690(13) 0.1367(9) 0.103(5) Uani 0.496(3) 1 d D U P A 2
H2A H 0.7653 0.2905 0.0608 0.123 Uiso 0.496(3) 1 calc R . P A 2
C3A C 0.8002(9) 0.2223(14) 0.2198(9) 0.126(4) Uani 0.496(3) 1 d D U P A 2
H3A H 0.8813 0.2010 0.2138 0.151 Uiso 0.496(3) 1 calc R . P A 2
N2A N 0.7249(7) 0.2117(9) 0.3145(6) 0.098(3) Uani 0.496(3) 1 d D U P A 2
C4A C 0.5214(14) 0.329(2) 0.1254(17) 0.081(3) Uani 0.496(3) 1 d D U P A 2
H4AA H 0.5103 0.4160 0.1046 0.122 Uiso 0.496(3) 1 calc GR . P A 2
H4AB H 0.4512 0.2909 0.1723 0.122 Uiso 0.496(3) 1 calc GR . P A 2
H4AC H 0.5368 0.3119 0.0591 0.122 Uiso 0.496(3) 1 calc GR . P A 2
C5A C 0.7625(12) 0.1600(14) 0.4272(9) 0.142(5) Uani 0.496(3) 1 d D U P A 2
H5AA H 0.7987 0.2236 0.4345 0.170 Uiso 0.496(3) 1 calc R . P A 2
H5AB H 0.6922 0.1399 0.4837 0.170 Uiso 0.496(3) 1 calc R . P A 2
C6A C 0.838(3) 0.061(2) 0.4489(19) 0.345(18) Uani 0.496(3) 1 d D U P A 2
H6AA H 0.8822 0.0550 0.5046 0.517 Uiso 0.496(3) 1 calc GR . P A 2
H6AB H 0.8910 0.0663 0.3815 0.517 Uiso 0.496(3) 1 calc GR . P A 2
H6AC H 0.7945 -0.0114 0.4762 0.517 Uiso 0.496(3) 1 calc GR . P A 2
C11A C 0.3305(9) 0.2157(13) 0.5320(7) 0.085(3) Uani 0.496(3) 1 d D U P A 2
N11A N 0.2103(8) 0.2311(9) 0.5257(8) 0.097(2) Uani 0.496(3) 1 d D U P A 2
C21A C 0.1374(9) 0.1999(10) 0.6253(8) 0.124(3) Uani 0.496(3) 1 d D U P A 2
H21A H 0.0552 0.2020 0.6380 0.148 Uiso 0.496(3) 1 calc R . P A 2
C31A C 0.2095(15) 0.1653(16) 0.7015(12) 0.113(4) Uani 0.496(3) 1 d D U P A 2
H31A H 0.1871 0.1375 0.7788 0.135 Uiso 0.496(3) 1 calc R . P A 2
N21A N 0.3240(8) 0.1788(8) 0.6437(6) 0.0914(19) Uani 0.496(3) 1 d D U P A 2
C41A C 0.157(3) 0.267(4) 0.4351(19) 0.169(11) Uani 0.496(3) 1 d D U P A 2
H41D H 0.1396 0.1960 0.4265 0.254 Uiso 0.496(3) 1 calc GR . P A 2
H41E H 0.2081 0.3159 0.3696 0.254 Uiso 0.496(3) 1 calc GR . P A 2
H41F H 0.0843 0.3153 0.4446 0.254 Uiso 0.496(3) 1 calc GR . P A 2
C51A C 0.4316(12) 0.1503(13) 0.6963(10) 0.111(4) Uani 0.496(3) 1 d D U P A 2
H51C H 0.4849 0.2137 0.6482 0.134 Uiso 0.496(3) 1 calc R . P A 2
H51D H 0.4082 0.1609 0.7662 0.134 Uiso 0.496(3) 1 calc R . P A 2
C61A C 0.502(2) 0.033(2) 0.722(3) 0.140(7) Uani 0.496(3) 1 d D U P A 2
H61D H 0.4554 -0.0268 0.7216 0.210 Uiso 0.496(3) 1 calc GR . P A 2
H61E H 0.5244 0.0062 0.7942 0.210 Uiso 0.496(3) 1 calc GR . P A 2
H61F H 0.5712 0.0430 0.6660 0.210 Uiso 0.496(3) 1 calc GR . P A 2
C90 C 0.4041(2) 0.7122(2) 0.1640(2) 0.0537(6) Uani 1 1 d . . . . .
C91 C 0.4814(3) 0.6053(3) 0.1963(2) 0.0640(7) Uani 1 1 d . . . . .
H91 H 0.4518 0.5331 0.2519 0.077 Uiso 1 1 calc R . . . .
C92 C 0.5997(3) 0.6025(3) 0.1491(3) 0.0703(8) Uani 1 1 d . . . . .
H92 H 0.6474 0.5295 0.1732 0.084 Uiso 1 1 calc R . . . .
C93 C 0.6467(3) 0.7070(3) 0.0671(3) 0.0700(8) Uani 1 1 d . . . . .
H93 H 0.7261 0.7056 0.0354 0.084 Uiso 1 1 calc R . . . .
C94 C 0.5750(3) 0.8135(3) 0.0324(2) 0.0670(8) Uani 1 1 d . . . . .
H94 H 0.6060 0.8850 -0.0232 0.080 Uiso 1 1 calc R . . . .
C95 C 0.4562(2) 0.8155(3) 0.0799(2) 0.0583(6) Uani 1 1 d . . . . .
H95 H 0.4095 0.8890 0.0544 0.070 Uiso 1 1 calc R . . . .
C96 C 0.2070(2) 0.8561(3) 0.1914(2) 0.0580(7) Uani 1 1 d . . . . .
C97 C 0.1663(3) 0.9283(3) 0.0898(3) 0.0766(9) Uani 1 1 d . . . . .
H97 H 0.1701 0.8931 0.0387 0.092 Uiso 1 1 calc R . . . .
C98 C 0.1208(3) 1.0492(4) 0.0612(3) 0.0901(11) Uani 1 1 d . . . . .
H98 H 0.0940 1.0922 -0.0072 0.108 Uiso 1 1 calc R . . . .
C99 C 0.1150(3) 1.1053(4) 0.1314(4) 0.0960(12) Uani 1 1 d . . . . .
H99 H 0.0842 1.1865 0.1124 0.115 Uiso 1 1 calc R . . . .
C70 C 0.1552(4) 1.0406(4) 0.2308(4) 0.1039(12) Uani 1 1 d . . . . .
H70 H 0.1534 1.0786 0.2795 0.125 Uiso 1 1 calc R . . . .
C71 C 0.1991(3) 0.9176(3) 0.2605(3) 0.0814(9) Uani 1 1 d . . . . .
H71 H 0.2241 0.8753 0.3299 0.098 Uiso 1 1 calc R . . . .
C72 C 0.1869(2) 0.6377(3) 0.1834(2) 0.0597(7) Uani 1 1 d . . . . .
C73 C 0.2350(3) 0.5372(3) 0.1578(3) 0.0827(9) Uani 1 1 d . . . . .
H73 H 0.3151 0.5137 0.1604 0.099 Uiso 1 1 calc R . . . .
C74 C 0.1702(5) 0.4705(4) 0.1289(4) 0.1070(13) Uani 1 1 d . . . . .
H74 H 0.2069 0.4040 0.1127 0.128 Uiso 1 1 calc R . . . .
C75 C 0.0523(5) 0.5019(5) 0.1240(3) 0.1063(14) Uani 1 1 d . . . . .
H75 H 0.0078 0.4567 0.1056 0.128 Uiso 1 1 calc R . . . .
C76 C 0.0012(4) 0.6008(5) 0.1465(3) 0.0982(12) Uani 1 1 d . . . . .
H76 H -0.0788 0.6239 0.1426 0.118 Uiso 1 1 calc R . . . .
C77 C 0.0668(3) 0.6676(3) 0.1752(3) 0.0775(9) Uani 1 1 d . . . . .
H77 H 0.0294 0.7349 0.1897 0.093 Uiso 1 1 calc R . . . .
C78 C 0.2554(2) 0.6430(3) 0.3619(2) 0.0579(7) Uani 1 1 d . . . . .
C79 C 0.1485(3) 0.6048(4) 0.4307(3) 0.0906(11) Uani 1 1 d . . . . .
H79 H 0.0816 0.6180 0.3973 0.109 Uiso 1 1 calc R . . . .
C80 C 0.1367(4) 0.5480(4) 0.5466(3) 0.1127(15) Uani 1 1 d . . . . .
H80 H 0.0630 0.5249 0.5889 0.135 Uiso 1 1 calc R . . . .
C81 C 0.2333(4) 0.5258(4) 0.5990(3) 0.0951(11) Uani 1 1 d . . . . .
H81 H 0.2262 0.4859 0.6766 0.114 Uiso 1 1 calc R . . . .
C82 C 0.3392(3) 0.5630(3) 0.5360(3) 0.0841(10) Uani 1 1 d . . . . .
H82 H 0.4054 0.5496 0.5704 0.101 Uiso 1 1 calc R . . . .
C83 C 0.3491(3) 0.6213(3) 0.4198(2) 0.0715(8) Uani 1 1 d . . . . .
H83 H 0.4226 0.6471 0.3787 0.086 Uiso 1 1 calc R . . . .
B1 B 0.2637(3) 0.7133(3) 0.2241(2) 0.0548(7) Uani 1 1 d . . . . .

loop_
_atom_site_aniso_label
_atom_site_aniso_U_11
_atom_site_aniso_U_22
_atom_site_aniso_U_33
_atom_site_aniso_U_23
_atom_site_aniso_U_13
_atom_site_aniso_U_12
Au1 0.0798(4) 0.0991(6) 0.0630(2) -0.0380(3) -0.0080(2) -0.0166(4)
C1 0.085(5) 0.072(7) 0.068(4) -0.031(4) -0.008(3) -0.020(4)
N1 0.113(7) 0.091(11) 0.063(5) -0.035(5) -0.016(4) 0.001(6)
C2 0.130(8) 0.110(9) 0.075(5) -0.038(6) 0.005(5) -0.011(6)
C3 0.096(6) 0.119(8) 0.111(6) -0.037(6) 0.008(5) -0.016(5)
N2 0.075(4) 0.094(5) 0.091(5) -0.015(4) -0.017(3) -0.013(4)
C4 0.154(12) 0.135(15) 0.096(12) -0.053(10) -0.055(11) 0.036(12)
C5 0.137(9) 0.127(9) 0.146(9) -0.012(8) -0.083(8) -0.011(7)
C6 0.082(6) 0.149(9) 0.120(8) -0.081(7) -0.023(5) 0.009(5)
C11 0.100(5) 0.097(6) 0.063(4) -0.042(4) -0.011(4) -0.025(4)
N11 0.105(6) 0.115(7) 0.062(4) -0.045(4) -0.013(4) -0.020(4)
C21 0.142(8) 0.143(9) 0.080(5) -0.055(5) 0.017(5) -0.023(7)
C31 0.128(8) 0.127(13) 0.095(7) -0.057(8) 0.019(6) -0.006(7)
N21 0.088(6) 0.087(5) 0.078(5) -0.038(4) -0.002(4) -0.011(4)
C41 0.25(2) 0.166(17) 0.18(2) -0.117(15) -0.14(2) 0.089(18)
C51 0.117(8) 0.096(7) 0.108(7) -0.046(6) -0.019(6) 0.022(6)
C61 0.128(11) 0.187(16) 0.086(8) -0.045(10) -0.025(7) -0.020(12)
Au1A 0.0749(4) 0.0817(4) 0.0562(2) -0.0323(2) -0.00336(19) -0.0038(3)
C1A 0.076(5) 0.064(6) 0.057(4) -0.029(4) -0.009(3) 0.003(4)
N1A 0.080(5) 0.087(11) 0.054(5) -0.028(4) -0.010(4) 0.004(5)
C2A 0.106(8) 0.116(9) 0.061(6) -0.029(6) 0.019(5) 0.002(7)
C3A 0.089(7) 0.176(12) 0.109(8) -0.061(8) -0.016(6) 0.017(7)
N2A 0.092(5) 0.121(7) 0.081(4) -0.049(4) -0.012(4) 0.020(5)
C4A 0.096(6) 0.085(8) 0.078(7) -0.049(6) -0.026(6) 0.018(5)
C5A 0.148(11) 0.185(12) 0.115(8) -0.087(9) -0.066(7) 0.063(9)
C6A 0.58(4) 0.24(2) 0.184(19) -0.105(18) -0.18(2) 0.26(3)
C11A 0.100(7) 0.101(7) 0.058(5) -0.040(5) 0.009(4) -0.024(7)
N11A 0.083(5) 0.108(6) 0.089(5) -0.038(5) 0.012(4) -0.009(4)
C21A 0.102(6) 0.144(8) 0.116(6) -0.061(7) 0.028(5) -0.016(6)
C31A 0.126(7) 0.114(11) 0.082(6) -0.044(7) 0.035(5) -0.020(8)
N21A 0.114(5) 0.104(6) 0.061(4) -0.042(4) 0.012(4) -0.031(5)
C41A 0.134(13) 0.26(3) 0.130(11) -0.107(15) -0.037(11) 0.048(15)
C51A 0.143(8) 0.140(9) 0.066(6) -0.044(6) -0.014(5) -0.048(7)
C61A 0.144(11) 0.184(17) 0.105(9) -0.061(12) -0.039(7) -0.013(10)
C90 0.0553(15) 0.0616(17) 0.0460(14) -0.0225(12) -0.0108(11) -0.0027(12)
C91 0.0643(17) 0.0657(18) 0.0564(16) -0.0201(14) -0.0103(13) 0.0000(14)
C92 0.0615(18) 0.080(2) 0.0732(19) -0.0362(17) -0.0186(15) 0.0132(15)
C93 0.0518(16) 0.095(2) 0.0715(19) -0.0422(18) -0.0072(14) -0.0052(16)
C94 0.0623(18) 0.078(2) 0.0628(17) -0.0303(16) -0.0002(14) -0.0180(15)
C95 0.0611(16) 0.0608(17) 0.0535(15) -0.0237(13) -0.0096(12) -0.0029(13)
C96 0.0441(14) 0.0678(18) 0.0575(16) -0.0239(14) -0.0031(12) -0.0009(12)
C97 0.076(2) 0.075(2) 0.0688(19) -0.0222(16) -0.0146(16) 0.0089(16)
C98 0.069(2) 0.080(2) 0.093(3) -0.013(2) -0.0118(18) 0.0106(17)
C99 0.074(2) 0.074(2) 0.116(3) -0.029(2) 0.007(2) 0.0109(18)
C70 0.117(3) 0.088(3) 0.113(3) -0.058(3) -0.004(3) 0.009(2)
C71 0.092(2) 0.078(2) 0.076(2) -0.0364(18) -0.0140(18) 0.0052(18)
C72 0.0641(17) 0.0709(19) 0.0397(13) -0.0162(13) -0.0069(12) -0.0115(14)
C73 0.092(2) 0.084(2) 0.087(2) -0.0448(19) -0.0216(18) -0.0075(19)
C74 0.140(4) 0.107(3) 0.099(3) -0.057(2) -0.027(3) -0.026(3)
C75 0.139(4) 0.126(4) 0.067(2) -0.030(2) -0.028(2) -0.059(3)
C76 0.083(2) 0.140(4) 0.071(2) -0.028(2) -0.0182(18) -0.039(2)
C77 0.0643(19) 0.104(3) 0.0655(19) -0.0303(18) -0.0133(15) -0.0145(17)
C78 0.0601(16) 0.0634(17) 0.0514(15) -0.0224(13) -0.0096(12) -0.0085(13)
C79 0.082(2) 0.137(3) 0.0537(18) -0.0273(19) -0.0065(16) -0.047(2)
C80 0.112(3) 0.168(4) 0.0555(19) -0.027(2) 0.0033(19) -0.078(3)
C81 0.120(3) 0.111(3) 0.0476(17) -0.0154(18) -0.0138(19) -0.039(2)
C82 0.084(2) 0.108(3) 0.0584(19) -0.0292(18) -0.0248(17) 0.004(2)
C83 0.0649(18) 0.090(2) 0.0550(17) -0.0236(15) -0.0109(14) -0.0050(15)
B1 0.0529(17) 0.0605(19) 0.0479(16) -0.0192(14) -0.0069(13) -0.0034(14)

loop_
_atom_type_symbol
_atom_type_description
_atom_type_scat_dispersion_real
_atom_type_scat_dispersion_imag
_atom_type_scat_source
C C 0.0033 0.0016 'International Tables Vol C Tables 4.2.6.8 and 6.1.1.4'
H H 0.0000 0.0000 'International Tables Vol C Tables 4.2.6.8 and 6.1.1.4'
B B 0.0013 0.0007 'International Tables Vol C Tables 4.2.6.8 and 6.1.1.4'
N N 0.0061 0.0033 'International Tables Vol C Tables 4.2.6.8 and 6.1.1.4'
Au Au -2.0133 8.8022 'International Tables Vol C Tables 4.2.6.8 and 6.1.1.4'

loop_
_geom_angle_atom_site_label_1
_geom_angle_atom_site_label_2
_geom_angle_atom_site_label_3
_geom_angle
C1 Au1 C11 178.8(4)
N1 C1 Au1 127.1(8)
N2 C1 Au1 125.4(7)
N2 C1 N1 107.5(8)
C1 N1 C2 108.3(10)
C1 N1 C4 125.5(13)
C2 N1 C4 126.2(12)
N1 C2 H2 126.5
C3 C2 N1 106.9(10)
C3 C2 H2 126.5
C2 C3 H3 125.8
C2 C3 N2 108.5(9)
N2 C3 H3 125.8
C1 N2 C3 108.8(7)
C1 N2 C5 124.8(10)
C3 N2 C5 126.4(10)
N1 C4 H4A 109.5
N1 C4 H4B 109.5
N1 C4 H4C 109.5
H4A C4 H4B 109.5
H4A C4 H4C 109.5
H4B C4 H4C 109.5
N2 C5 H5A 108.3
N2 C5 H5B 108.3
H5A C5 H5B 107.4
C6 C5 N2 115.9(10)
C6 C5 H5A 108.3
C6 C5 H5B 108.3
C5 C6 H6A 109.5
C5 C6 H6B 109.5
C5 C6 H6C 109.5
H6A C6 H6B 109.5
H6A C6 H6C 109.5
H6B C6 H6C 109.5
N11 C11 Au1 129.8(7)
N21 C11 Au1 123.3(6)
N21 C11 N11 106.9(8)
C11 N11 C21 110.4(9)
C11 N11 C41 139.4(15)
C41 N11 C21 109.9(15)
N11 C21 H21 126.4
C31 C21 N11 107.1(9)
C31 C21 H21 126.4
C21 C31 H31 127.3
C21 C31 N21 105.4(12)
N21 C31 H31 127.3
C11 N21 C31 110.2(11)
C11 N21 C51 129.3(8)
C31 N21 C51 120.5(11)
N11 C41 H41A 109.5
N11 C41 H41B 109.5
N11 C41 H41C 109.5
H41A C41 H41B 109.5
H41A C41 H41C 109.5
H41B C41 H41C 109.5
N21 C51 H51A 106.6
N21 C51 H51B 106.6
H51A C51 H51B 106.6
C61 C51 N21 122.8(14)
C61 C51 H51A 106.6
C61 C51 H51B 106.6
C51 C61 H61A 109.5
C51 C61 H61B 109.5
C51 C61 H61C 109.5
H61A C61 H61B 109.5
H61A C61 H61C 109.5
H61B C61 H61C 109.5
C11A Au1A C1A 176.2(4)
N1A C1A Au1A 129.5(7)
N1A C1A N2A 103.5(7)
N2A C1A Au1A 126.8(6)
C1A N1A C2A 111.1(9)
C1A N1A C4A 123.9(11)
C2A N1A C4A 124.8(11)
N1A C2A H2A 127.0
C3A C2A N1A 106.0(9)
C3A C2A H2A 127.0
C2A C3A H3A 126.4
C2A C3A N2A 107.1(8)
N2A C3A H3A 126.4
C1A N2A C3A 112.1(7)
C1A N2A C5A 124.6(8)
C3A N2A C5A 123.2(8)
N1A C4A H4AA 109.5
N1A C4A H4AB 109.5
N1A C4A H4AC 109.5
H4AA C4A H4AB 109.5
H4AA C4A H4AC 109.5
H4AB C4A H4AC 109.5
N2A C5A H5AA 108.3
N2A C5A H5AB 108.3
H5AA C5A H5AB 107.4
C6A C5A N2A 115.7(13)
C6A C5A H5AA 108.3
C6A C5A H5AB 108.3
C5A C6A H6AA 109.5
C5A C6A H6AB 109.5
C5A C6A H6AC 109.5
H6AA C6A H6AB 109.5
H6AA C6A H6AC 109.5
H6AB C6A H6AC 109.5
N11A C11A Au1A 129.5(6)
N21A C11A Au1A 131.2(7)
N21A C11A N11A 99.3(8)
C21A N11A C11A 115.1(9)
C41A N11A C11A 129.1(14)
C41A N11A C21A 115.7(15)
N11A C21A H21A 127.5
C31A C21A N11A 104.9(9)
C31A C21A H21A 127.6
C21A C31A H31A 126.5
C21A C31A N21A 107.0(10)
N21A C31A H31A 126.5
C11A N21A C31A 113.6(11)
C11A N21A C51A 121.6(8)
C31A N21A C51A 124.8(11)
N11A C41A H41D 109.5
N11A C41A H41E 109.5
N11A C41A H41F 109.5
H41D C41A H41E 109.5
H41D C41A H41F 109.5
H41E C41A H41F 109.5
N21A C51A H51C 106.6
N21A C51A H51D 106.6
H51C C51A H51D 106.6
C61A C51A N21A 122.7(15)
C61A C51A H51C 106.6
C61A C51A H51D 106.6
C51A C61A H61D 109.5
C51A C61A H61E 109.5
C51A C61A H61F 109.5
H61D C61A H61E 109.5
H61D C61A H61F 109.5
H61E C61A H61F 109.5
C91 C90 B1 121.9(2)
C95 C90 C91 114.3(2)
C95 C90 B1 123.7(2)
C90 C91 H91 118.5
C92 C91 C90 123.1(3)
C92 C91 H91 118.5
C91 C92 H92 119.9
C93 C92 C91 120.2(3)
C93 C92 H92 119.9
C92 C93 H93 120.5
C94 C93 C92 119.0(3)
C94 C93 H93 120.5
C93 C94 H94 119.8
C93 C94 C95 120.4(3)
C95 C94 H94 119.8
C90 C95 H95 118.5
C94 C95 C90 122.9(3)
C94 C95 H95 118.5
C97 C96 B1 123.4(3)
C71 C96 C97 113.6(3)
C71 C96 B1 122.9(3)
C96 C97 H97 118.2
C98 C97 C96 123.6(3)
C98 C97 H97 118.2
C97 C98 H98 119.7
C99 C98 C97 120.6(4)
C99 C98 H98 119.7
C98 C99 H99 120.7
C98 C99 C70 118.6(4)
C70 C99 H99 120.7
C99 C70 H70 119.7
C99 C70 C71 120.7(4)
C71 C70 H70 119.7
C96 C71 C70 122.9(3)
C96 C71 H71 118.5
C70 C71 H71 118.5
C73 C72 C77 114.2(3)
C73 C72 B1 123.3(3)
C77 C72 B1 122.5(3)
C72 C73 H73 118.2
C74 C73 C72 123.6(4)
C74 C73 H73 118.2
C73 C74 H74 119.9
C75 C74 C73 120.1(4)
C75 C74 H74 119.9
C74 C75 H75 120.7
C76 C75 C74 118.7(4)
C76 C75 H75 120.7
C75 C76 H76 119.6
C75 C76 C77 120.9(4)
C77 C76 H76 119.6
C72 C77 H77 118.7
C76 C77 C72 122.5(4)
C76 C77 H77 118.7
C79 C78 B1 121.2(3)
C83 C78 C79 113.9(3)
C83 C78 B1 124.9(2)
C78 C79 H79 118.4
C80 C79 C78 123.2(3)
C80 C79 H79 118.4
C79 C80 H80 119.9
C81 C80 C79 120.2(3)
C81 C80 H80 119.9
C80 C81 H81 120.5
C82 C81 C80 119.0(3)
C82 C81 H81 120.5
C81 C82 H82 120.0
C81 C82 C83 120.0(3)
C83 C82 H82 120.0
C78 C83 C82 123.6(3)
C78 C83 H83 118.2
C82 C83 H83 118.2
C90 B1 C72 110.2(2)
C96 B1 C90 109.8(2)
C96 B1 C72 110.3(2)
C96 B1 C78 109.1(2)
C78 B1 C90 109.6(2)
C78 B1 C72 107.9(2)

loop_
_geom_bond_atom_site_label_1
_geom_bond_atom_site_label_2
_geom_bond_distance
Au1 C1 2.018(8)
Au1 C11 2.025(7)
C1 N1 1.347(11)
C1 N2 1.337(10)
N1 C2 1.375(12)
N1 C4 1.455(12)
C2 H2 0.9300
C2 C3 1.335(14)
C3 H3 0.9300
C3 N2 1.353(12)
N2 C5 1.474(10)
C4 H4A 0.9600
C4 H4B 0.9600
C4 H4C 0.9600
C5 H5A 0.9700
C5 H5B 0.9700
C5 C6 1.433(12)
C6 H6A 0.9600
C6 H6B 0.9600
C6 H6C 0.9600
C11 N11 1.318(10)
C11 N21 1.310(10)
N11 C21 1.369(12)
N11 C41 1.35(2)
C21 H21 0.9300
C21 C31 1.34(2)
C31 H31 0.9300
C31 N21 1.398(13)
N21 C51 1.463(13)
C41 H41A 0.9600
C41 H41B 0.9600
C41 H41C 0.9600
C51 H51A 0.9700
C51 H51B 0.9700
C51 C61 1.43(2)
C61 H61A 0.9600
C61 H61B 0.9600
C61 H61C 0.9600
Au1A C1A 2.031(8)
Au1A C11A 1.950(8)
C1A N1A 1.336(10)
C1A N2A 1.343(9)
N1A C2A 1.381(11)
N1A C4A 1.447(11)
C2A H2A 0.9300
C2A C3A 1.326(12)
C3A H3A 0.9300
C3A N2A 1.345(11)
N2A C5A 1.491(10)
C4A H4AA 0.9600
C4A H4AB 0.9600
C4A H4AC 0.9600
C5A H5AA 0.9700
C5A H5AB 0.9700
C5A C6A 1.328(14)
C6A H6AA 0.9600
C6A H6AB 0.9600
C6A H6AC 0.9600
C11A N11A 1.389(12)
C11A N21A 1.349(10)
N11A C21A 1.352(10)
N11A C41A 1.35(2)
C21A H21A 0.9300
C21A C31A 1.34(2)
C31A H31A 0.9300
C31A N21A 1.383(14)
N21A C51A 1.478(13)
C41A H41D 0.9600
C41A H41E 0.9600
C41A H41F 0.9600
C51A H51C 0.9700
C51A H51D 0.9700
C51A C61A 1.45(2)
C61A H61D 0.9600
C61A H61E 0.9600
C61A H61F 0.9600
C90 C91 1.405(4)
C90 C95 1.393(4)
C90 B1 1.657(4)
C91 H91 0.9300
C91 C92 1.385(4)
C92 H92 0.9300
C92 C93 1.369(5)
C93 H93 0.9300
C93 C94 1.368(4)
C94 H94 0.9300
C94 C95 1.391(4)
C95 H95 0.9300
C96 C97 1.398(4)
C96 C71 1.380(4)
C96 B1 1.645(4)
C97 H97 0.9300
C97 C98 1.383(5)
C98 H98 0.9300
C98 C99 1.347(6)
C99 H99 0.9300
C99 C70 1.359(6)
C70 H70 0.9300
C70 C71 1.399(5)
C71 H71 0.9300
C72 C73 1.391(4)
C72 C77 1.395(4)
C72 B1 1.660(4)
C73 H73 0.9300
C73 C74 1.381(5)
C74 H74 0.9300
C74 C75 1.366(6)
C75 H75 0.9300
C75 C76 1.363(6)
C76 H76 0.9300
C76 C77 1.386(5)
C77 H77 0.9300
C78 C79 1.391(4)
C78 C83 1.387(4)
C78 B1 1.654(4)
C79 H79 0.9300
C79 C80 1.386(5)
C80 H80 0.9300
C80 C81 1.370(5)
C81 H81 0.9300
C81 C82 1.354(5)
C82 H82 0.9300
C82 C83 1.393(4)
C83 H83 0.9300

loop_
_geom_torsion_atom_site_label_1
_geom_torsion_atom_site_label_2
_geom_torsion_atom_site_label_3
_geom_torsion_atom_site_label_4
_geom_torsion
Au1 C1 N1 C2 -180.0(11)
Au1 C1 N1 C4 -3(4)
Au1 C1 N2 C3 -179.8(7)
Au1 C1 N2 C5 -3.0(14)
Au1 C11 N11 C21 -179.8(8)
Au1 C11 N11 C41 -8(3)
Au1 C11 N21 C31 -179.4(10)
Au1 C11 N21 C51 0.2(16)
C1 N1 C2 C3 0(3)
C1 N2 C5 C6 -101.4(14)
N1 C1 N2 C3 0.1(18)
N1 C1 N2 C5 177.0(16)
N1 C2 C3 N2 0(2)
C2 C3 N2 C1 -0.3(14)
C2 C3 N2 C5 -177.1(11)
C3 N2 C5 C6 74.9(18)
N2 C1 N1 C2 0(2)
N2 C1 N1 C4 177(3)
C4 N1 C2 C3 -177(3)
C11 N11 C21 C31 -0.6(14)
C11 N21 C51 C61 84(2)
N11 C11 N21 C31 1.0(14)
N11 C11 N21 C51 -179.4(10)
N11 C21 C31 N21 1.1(17)
C21 C31 N21 C11 -1.4(17)
C21 C31 N21 C51 179.0(11)
C31 N21 C51 C61 -96.9(18)
N21 C11 N11 C21 -0.3(12)
N21 C11 N11 C41 171(3)
C41 N11 C21 C31 -175(2)
Au1A C1A N1A C2A -177.7(11)
Au1A C1A N1A C4A 7(4)
Au1A C1A N2A C3A 175.6(9)
Au1A C1A N2A C5A -0.8(16)
Au1A C11A N11A C21A 174.8(10)
Au1A C11A N11A C41A -2(3)
Au1A C11A N21A C31A -174.3(12)
Au1A C11A N21A C51A 2.6(17)
C1A N1A C2A C3A 4(3)
C1A N2A C5A C6A 134(2)
N1A C1A N2A C3A 0.0(18)
N1A C1A N2A C5A -176.5(17)
N1A C2A C3A N2A -3(2)
C2A C3A N2A C1A 2.3(17)
C2A C3A N2A C5A 178.7(13)
C3A N2A C5A C6A -42(3)
N2A C1A N1A C2A -2(2)
N2A C1A N1A C4A -177(2)
C4A N1A C2A C3A 179(2)
C11A N11A C21A C31A 1.6(16)
C11A N21A C51A C61A -80.8(19)
N11A C11A N21A C31A 3.6(14)
N11A C11A N21A C51A -179.5(9)
N11A C21A C31A N21A 0.7(16)
C21A C31A N21A C11A -2.9(18)
C21A C31A N21A C51A -179.8(11)
C31A N21A C51A C61A 96(2)
N21A C11A N11A C21A -3.2(13)
N21A C11A N11A C41A -180(2)
C41A N11A C21A C31A 179(2)
C90 C91 C92 C93 0.1(5)
C91 C90 C95 C94 -0.5(4)
C91 C90 B1 C96 165.8(2)
C91 C90 B1 C72 -72.5(3)
C91 C90 B1 C78 46.1(3)
C91 C92 C93 C94 -0.2(5)
C92 C93 C94 C95 0.0(4)
C93 C94 C95 C90 0.4(4)
C95 C90 C91 C92 0.3(4)
C95 C90 B1 C96 -12.9(4)
C95 C90 B1 C72 108.7(3)
C95 C90 B1 C78 -132.7(3)
C96 C97 C98 C99 1.0(5)
C97 C96 C71 C70 -0.4(5)
C97 C96 B1 C90 80.6(3)
C97 C96 B1 C72 -41.0(3)
C97 C96 B1 C78 -159.3(3)
C97 C98 C99 C70 0.2(6)
C98 C99 C70 C71 -1.4(6)
C99 C70 C71 C96 1.6(6)
C71 C96 C97 C98 -0.9(5)
C71 C96 B1 C90 -97.0(3)
C71 C96 B1 C72 141.4(3)
C71 C96 B1 C78 23.1(4)
C72 C73 C74 C75 0.1(6)
C73 C72 C77 C76 1.3(4)
C73 C72 B1 C90 32.3(4)
C73 C72 B1 C96 153.7(3)
C73 C72 B1 C78 -87.3(3)
C73 C74 C75 C76 1.0(6)
C74 C75 C76 C77 -0.8(6)
C75 C76 C77 C72 -0.4(5)
C77 C72 C73 C74 -1.2(5)
C77 C72 B1 C90 -149.8(3)
C77 C72 B1 C96 -28.4(3)
C77 C72 B1 C78 90.6(3)
C78 C79 C80 C81 -0.6(7)
C79 C78 C83 C82 2.0(5)
C79 C78 B1 C90 -164.3(3)
C79 C78 B1 C96 75.4(4)
C79 C78 B1 C72 -44.4(4)
C79 C80 C81 C82 1.7(7)
C80 C81 C82 C83 -0.9(6)
C81 C82 C83 C78 -1.1(6)
C83 C78 C79 C80 -1.2(6)
C83 C78 B1 C90 18.6(4)
C83 C78 B1 C96 -101.7(3)
C83 C78 B1 C72 138.5(3)
B1 C90 C91 C92 -178.6(3)
B1 C90 C95 C94 178.3(3)
B1 C96 C97 C98 -178.7(3)
B1 C96 C71 C70 177.4(3)
B1 C72 C73 C74 176.9(3)
B1 C72 C77 C76 -176.8(3)
B1 C78 C79 C80 -178.6(4)
B1 C78 C83 C82 179.3(3)
